data_8103605
loop_
_publ_author_name
'von Benda, H.'

_publ_section_title
;
 Zur Polymorphie des Wismuttribromids
;
_journal_name_full 'Zeitschrift fuer Kristallographie (149,1979-)'
_journal_page_first 271
_journal_page_last 285
_journal_volume 151
_journal_year 1980
_chemical_formula_sum 'Bi Br3'
_space_group_IT_number 14
_symmetry_space_group_name_Hall '-P 2yab'
_symmetry_space_group_name_H-M 'P 1 21/a 1'
_cell_angle_alpha 90
_cell_angle_beta 109.65
_cell_angle_gamma 90
_cell_formula_units_Z 4
_cell_length_a 8.429
_cell_length_b 9.848
_cell_length_c 6.756
_cell_volume 528.148
_citation_journal_id_ASTM ZEKRDZ
_cod_data_source_file vonBenda_ZEKRDZ_1980_266.cif
_cod_data_source_block Bi1Br3
_cod_original_cell_volume 528.1484
_cod_original_sg_symbol_Hall '-P 2ybc (z,y,-x)'
_cod_original_formula_sum 'Bi1 Br3'
_cod_database_code 8103605

loop_
_symmetry_equiv_pos_as_xyz
x,y,z
-x+1/2,y+1/2,-z
-x,-y,-z
x-1/2,-y-1/2,z

loop_
_atom_site_label
_atom_site_type_symbol
_atom_site_fract_x
_atom_site_fract_y
_atom_site_fract_z
_atom_site_occupancy
_atom_site_U_iso_or_equiv
Br2 Br-1 0.1952 0.0574 0.219 1 0.0
Br3 Br-1 0.1726 0.4191 0.2221 1 0.0
Bi1 Bi+3 0.3185 0.3142 0.968 1 0.0
Br1 Br-1 0.0356 0.2478 0.6621 1 0.0
